data_7204252
loop_
_publ_author_name
'Christine E. Elliott'
'David O. Miller'
'D. Jean Burnell'

_publ_section_title
;
 Synthesis of 6-alkyl analogues of the 1-azabicyclo[4.3.0]nonan-2-one
 system by a strategy of geminal acylation and Beckmann rearrangement
;
_journal_issue 2
_journal_name_full 'J. Chem. Soc., Perkin Trans. 1'
_journal_page_first 217
_journal_page_last 226
_journal_paper_doi 10.1039/b108164k
_journal_year 2002
_chemical_formula_moiety 'C16 H30 I N O2 Si '
_chemical_formula_sum 'C16 H30 I N O2 Si'
_chemical_formula_weight 423.41
_space_group_IT_number 19
_symmetry_cell_setting orthorhombic
_symmetry_Int_Tables_number 19
_symmetry_space_group_name_Hall 'P 2ac 2ab'
_symmetry_space_group_name_H-M 'P 21 21 21'
_cell_angle_alpha 90
_cell_angle_beta 90
_cell_angle_gamma 90
_cell_formula_units_Z 4
_cell_length_a 13.151(3)
_cell_length_b 21.506(3)
_cell_length_c 7.204(3)
_cell_measurement_reflns_used 25
_cell_measurement_temperature 299.2
_cell_measurement_theta_max 12.1
_cell_measurement_theta_min 10.6
_cell_volume 2037.5(10)
_computing_cell_refinement 'MSC/AFC Diffractometer Control'
_computing_data_collection 'MSC/AFC Diffractometer Control'
_computing_data_reduction 'teXsan for Windows version 1.06 (MSC, 1997-1999)'
_computing_publication_material 'teXsan for Windows version 1.06 (MSC, 1997-1999)'
_computing_structure_refinement 'teXsan for Windows version 1.06 (MSC, 1997-1999)'
_computing_structure_solution
;
SIR92 (Altomare, et. al. 1994)
;
_diffrn_ambient_temperature 299.2
_diffrn_measurement_device 'Rigaku AFC6S'
_diffrn_measurement_method \w-2\q
_diffrn_orient_matrix_UB_11 0.07536
_diffrn_orient_matrix_UB_12 0.00584
_diffrn_orient_matrix_UB_13 0.00638
_diffrn_orient_matrix_UB_21 0.00947
_diffrn_orient_matrix_UB_22 -0.04612
_diffrn_orient_matrix_UB_23 0.00358
_diffrn_orient_matrix_UB_31 0.00371
_diffrn_orient_matrix_UB_32 -0.00092
_diffrn_orient_matrix_UB_33 -0.13862
_diffrn_radiation_detector 'scintillation counter'
_diffrn_radiation_monochromator graphite
_diffrn_radiation_source 'X-ray tube'
_diffrn_radiation_type 'Mo K\a'
_diffrn_radiation_wavelength 0.7107
_diffrn_reflns_av_R_equivalents 0.04170
_diffrn_reflns_av_sigmaI/netI 0.085
_diffrn_reflns_limit_h_max 15
_diffrn_reflns_limit_h_min -15
_diffrn_reflns_limit_k_max 27
_diffrn_reflns_limit_k_min -27
_diffrn_reflns_limit_l_max 9
_diffrn_reflns_limit_l_min -9
_diffrn_reflns_number 5259
_diffrn_reflns_reduction_process 'Lp corrections applied'
_diffrn_reflns_theta_max 27.55
_diffrn_reflns_theta_min 2.83
_diffrn_standards_decay_% -19.30
_diffrn_standards_interval_count 150
_diffrn_standards_number 3
_exptl_absorpt_coefficient_mu 1.635
_exptl_absorpt_correction_T_max 1.000
_exptl_absorpt_correction_T_min 0.785
_exptl_absorpt_correction_type
;
\y scans (North,Phillips & Matthews, 1968)
;
_exptl_crystal_colour colourless
_exptl_crystal_density_diffrn 1.380
_exptl_crystal_density_meas ?
_exptl_crystal_description prism
_exptl_crystal_F_000 864.00
_exptl_crystal_size_max 0.40
_exptl_crystal_size_mid 0.20
_exptl_crystal_size_min 0.10
_refine_diff_density_max 0.41
_refine_diff_density_min -0.41
_refine_ls_extinction_coef 0.00000084(8)
_refine_ls_extinction_expression 'equ(3) Acta Cryst.(1968) A24, p213.'
_refine_ls_extinction_method 'Zachariasen (1967)'
_refine_ls_goodness_of_fit_all 1.407
_refine_ls_goodness_of_fit_ref 1.670
_refine_ls_hydrogen_treatment noref
_refine_ls_matrix_type full
_refine_ls_number_constraints 0
_refine_ls_number_parameters 191
_refine_ls_number_reflns 1381
_refine_ls_number_restraints 0
_refine_ls_R_factor_all 0.1281
_refine_ls_R_factor_gt 0.0440
_refine_ls_shift/su_max 0.0000
_refine_ls_shift/su_mean 0.0000
_refine_ls_structure_factor_coef F
_refine_ls_weighting_details 'w = 1/[\s^2^(Fo) + 0.00016|Fo|^2^]'
_refine_ls_weighting_scheme sigma
_refine_ls_wR_factor_all 0.0540
_refine_ls_wR_factor_ref 0.0450
_reflns_number_gt 1381
_reflns_number_total 2631
_reflns_threshold_expression I>2.00\s(I)
_cod_data_source_file b108164k.txt
_cod_data_source_block '_cee54b-4'
_cod_original_cell_volume 2037.5(7)
_cod_original_sg_symbol_H-M 'P 21 21 21 '
_cod_original_formula_sum 'C16 H30 I N O2 Si '
_cod_database_code 7204252

loop_
_symmetry_equiv_pos_as_xyz
'   +x,   +y,   +z'
'1/2-x,   -y,1/2+z'
'1/2+x,1/2-y,   -z'
'   -x,1/2+y,1/2-z'

loop_
_atom_site_label
_atom_site_fract_x
_atom_site_fract_y
_atom_site_fract_z
_atom_site_U_iso_or_equiv
_atom_site_occupancy
_atom_site_refinement_flags
_atom_site_adp_type
_atom_site_calc_flag
_atom_site_calc_attached_atom
I(1) -0.67430(5) -0.03538(3) -0.7997(1) 0.0990(2) 1.000 . Uani d ?
Si(1) -0.5712(2) -0.3522(1) -0.1314(3) 0.0616(6) 1.000 . Uani d ?
O(1) -0.4754(5) -0.2121(3) -0.7851(7) 0.084(2) 1.000 . Uani d ?
O(2) -0.5348(3) -0.2973(2) -0.2761(6) 0.051(1) 1.000 . Uani d ?
N(1) -0.5097(4) -0.1795(3) -0.4965(7) 0.050(2) 1.000 . Uani d ?
C(1) -0.4592(6) -0.2166(4) -0.617(1) 0.058(2) 1.000 . Uani d ?
C(2) -0.3869(6) -0.2641(4) -0.546(1) 0.062(2) 1.000 . Uani d ?
C(3) -0.3651(5) -0.2611(3) -0.336(1) 0.062(2) 1.000 . Uani d ?
C(4) -0.4641(5) -0.2492(3) -0.2342(9) 0.050(2) 1.000 . Uani d ?
C(5) -0.5059(5) -0.1859(3) -0.2881(9) 0.051(2) 1.000 . Uani d ?
C(6) -0.6173(5) -0.1746(3) -0.241(1) 0.069(3) 1.000 . Uani d ?
C(7) -0.6539(6) -0.1254(3) -0.380(1) 0.075(3) 1.000 . Uani d ?
C(8) -0.5954(5) -0.1411(3) -0.559(1) 0.057(2) 1.000 . Uani d ?
C(9) -0.6642(7) -0.3186(4) 0.039(1) 0.099(3) 1.000 . Uani d ?
C(10) -0.4614(8) -0.3844(4) -0.004(2) 0.111(4) 1.000 . Uani d ?
C(11) -0.6348(6) -0.4109(3) -0.283(1) 0.072(2) 1.000 . Uani d ?
C(12) -0.7200(8) -0.3821(4) -0.393(2) 0.120(4) 1.000 . Uani d ?
C(13) -0.6795(8) -0.4620(4) -0.163(2) 0.126(4) 1.000 . Uani d ?
C(14) -0.5549(9) -0.4403(4) -0.417(2) 0.130(4) 1.000 . Uani d ?
C(15) -0.4395(6) -0.1337(3) -0.210(1) 0.075(3) 1.000 . Uani d ?
C(16) -0.5539(5) -0.0846(3) -0.662(1) 0.073(3) 1.000 . Uani d ?
H(1) -0.4142 -0.3041 -0.5722 0.072 1.000 . Uiso c ?
H(2) -0.3241 -0.2592 -0.6089 0.072 1.000 . Uiso c ?
H(3) -0.3374 -0.2992 -0.2948 0.076 1.000 . Uiso c ?
H(4) -0.3190 -0.2282 -0.3110 0.076 1.000 . Uiso c ?
H(5) -0.4498 -0.2491 -0.1052 0.062 1.000 . Uiso c ?
H(6) -0.6556 -0.2119 -0.2502 0.082 1.000 . Uiso c ?
H(7) -0.6239 -0.1588 -0.1165 0.082 1.000 . Uiso c ?
H(8) -0.7253 -0.1297 -0.4028 0.094 1.000 . Uiso c ?
H(9) -0.6390 -0.0850 -0.3412 0.094 1.000 . Uiso c ?
H(10) -0.6370 -0.1651 -0.6389 0.070 1.000 . Uiso c ?
H(11) -0.6398 -0.3266 0.1607 0.116 1.000 . Uiso c ?
H(12) -0.6691 -0.2755 0.0184 0.116 1.000 . Uiso c ?
H(13) -0.7278 -0.3381 0.0213 0.116 1.000 . Uiso c ?
H(14) -0.4786 -0.3796 0.1301 0.128 1.000 . Uiso c ?
H(15) -0.4540 -0.4253 -0.0303 0.128 1.000 . Uiso c ?
H(16) -0.4048 -0.3597 -0.0271 0.128 1.000 . Uiso c ?
H(17) -0.7708 -0.3639 -0.3096 0.144 1.000 . Uiso c ?
H(18) -0.6967 -0.3491 -0.4712 0.144 1.000 . Uiso c ?
H(19) -0.7550 -0.4118 -0.4679 0.144 1.000 . Uiso c ?
H(20) -0.6686 -0.4538 -0.0353 0.148 1.000 . Uiso c ?
H(21) -0.7450 -0.4714 -0.1906 0.148 1.000 . Uiso c ?
H(22) -0.6376 -0.5012 -0.1875 0.148 1.000 . Uiso c ?
H(23) -0.5040 -0.4594 -0.3422 0.159 1.000 . Uiso c ?
H(24) -0.5875 -0.4697 -0.4912 0.159 1.000 . Uiso c ?
H(25) -0.5261 -0.4082 -0.4882 0.159 1.000 . Uiso c ?
H(26) -0.4408 -0.1355 -0.0784 0.090 1.000 . Uiso c ?
H(27) -0.3722 -0.1384 -0.2533 0.090 1.000 . Uiso c ?
H(28) -0.4660 -0.0947 -0.2499 0.090 1.000 . Uiso c ?
H(29) -0.5047 -0.0981 -0.7510 0.088 1.000 . Uiso c ?
H(30) -0.5207 -0.0576 -0.5752 0.088 1.000 . Uiso c ?

loop_
_atom_site_aniso_label
_atom_site_aniso_U_11
_atom_site_aniso_U_22
_atom_site_aniso_U_33
_atom_site_aniso_U_12
_atom_site_aniso_U_13
_atom_site_aniso_U_23
I(1) 0.1053(5) 0.0857(4) 0.1060(5) 0.0191(4) -0.0252(4) 0.0161(4)
Si(1) 0.066(1) 0.066(1) 0.052(1) 0.003(1) 0.007(1) 0.010(1)
O(1) 0.119(5) 0.092(4) 0.042(3) 0.014(4) -0.002(4) -0.014(3)
O(2) 0.057(3) 0.053(3) 0.042(3) -0.008(2) 0.000(3) 0.001(2)
N(1) 0.051(3) 0.060(4) 0.039(3) -0.008(3) -0.001(3) -0.008(3)
C(1) 0.064(5) 0.069(5) 0.041(4) -0.006(4) 0.005(4) -0.009(4)
C(2) 0.066(5) 0.071(5) 0.048(4) 0.006(4) 0.011(4) -0.004(4)
C(3) 0.047(4) 0.068(4) 0.071(6) -0.002(3) -0.003(4) 0.003(4)
C(4) 0.059(4) 0.061(4) 0.030(4) -0.005(4) 0.002(3) -0.000(3)
C(5) 0.053(4) 0.064(4) 0.036(4) 0.004(3) -0.002(4) -0.016(4)
C(6) 0.063(5) 0.071(5) 0.072(6) -0.001(4) 0.008(4) -0.017(4)
C(7) 0.067(5) 0.070(5) 0.087(6) 0.010(4) 0.012(5) 0.006(4)
C(8) 0.055(4) 0.060(4) 0.056(5) -0.006(4) -0.010(4) -0.004(4)
C(9) 0.124(8) 0.106(6) 0.067(5) -0.015(7) 0.028(7) -0.009(5)
C(10) 0.119(8) 0.111(8) 0.104(8) -0.003(7) -0.013(7) 0.046(7)
C(11) 0.098(5) 0.037(3) 0.080(6) -0.006(4) 0.008(5) 0.010(4)
C(12) 0.141(9) 0.090(7) 0.129(9) -0.001(6) -0.062(8) -0.002(7)
C(13) 0.151(8) 0.077(5) 0.151(9) -0.029(7) -0.003(9) 0.023(7)
C(14) 0.18(1) 0.093(7) 0.121(9) -0.022(7) 0.058(9) -0.030(7)
C(15) 0.093(6) 0.081(5) 0.051(4) -0.012(4) -0.007(5) -0.025(4)
C(16) 0.070(5) 0.066(5) 0.083(6) -0.005(4) -0.008(5) 0.011(5)

loop_
_atom_type_symbol
_atom_type_oxidation_number
_atom_type_number_in_cell
_atom_type_scat_dispersion_real
_atom_type_scat_dispersion_imag
_atom_type_scat_source
C 0 64 0.002 0.002
;International Tables for Crystallography
(1992, Vol. C, Table 6.1.1.2)
;
H 0 120 0.000 0.000
;International Tables for Crystallography
(1992, Vol. C, Table 6.1.1.2)
;
O 0 8 0.008 0.006
;International Tables for Crystallography
(1992, Vol. C, Table 6.1.1.2)
;
N 0 4 0.004 0.003
;International Tables for Crystallography
(1992, Vol. C, Table 6.1.1.2)
;
I 0 4 -0.726 1.812
;International Tables for Crystallography
(1992, Vol. C, Table 6.1.1.2)
;
Si 0 4 0.072 0.071
;International Tables for Crystallography
(1992, Vol. C, Tables 4.2.6.8 and 6.1.1.1)
;

loop_
_geom_angle_atom_site_label_1
_geom_angle_atom_site_label_2
_geom_angle_atom_site_label_3
_geom_angle
_geom_angle_site_symmetry_1
_geom_angle_site_symmetry_2
_geom_angle_site_symmetry_3
_geom_angle_publ_flag
O(2) Si(1) C(9) 109.1(4) . . . ?
O(2) Si(1) C(10) 110.9(4) . . . ?
O(2) Si(1) C(11) 104.2(4) . . . ?
C(9) Si(1) C(10) 109.2(6) . . . ?
C(9) Si(1) C(11) 110.5(5) . . . ?
C(10) Si(1) C(11) 112.8(5) . . . ?
Si(1) O(2) C(4) 125.2(5) . . . ?
C(1) N(1) C(5) 124.5(8) . . . ?
C(1) N(1) C(8) 120.9(8) . . . ?
C(5) N(1) C(8) 112.5(7) . . . ?
O(1) C(1) N(1) 120(1) . . . ?
O(1) C(1) C(2) 120.0(9) . . . ?
N(1) C(1) C(2) 120.1(9) . . . ?
C(1) C(2) C(3) 115.2(8) . . . ?
C(1) C(2) H(1) 108.3 . . . no
C(1) C(2) H(2) 108.5 . . . no
C(3) C(2) H(1) 107.6 . . . no
C(3) C(2) H(2) 107.6 . . . no
H(1) C(2) H(2) 109.6 . . . no
C(2) C(3) C(4) 108.8(7) . . . ?
C(2) C(3) H(3) 109.9 . . . no
C(2) C(3) H(4) 109.4 . . . no
C(4) C(3) H(3) 109.2 . . . no
C(4) C(3) H(4) 109.5 . . . no
H(3) C(3) H(4) 110.1 . . . no
O(2) C(4) C(3) 109.7(7) . . . ?
O(2) C(4) C(5) 111.1(6) . . . ?
O(2) C(4) H(5) 109.8 . . . no
C(3) C(4) C(5) 109.8(7) . . . ?
C(3) C(4) H(5) 107.6 . . . no
C(5) C(4) H(5) 108.7 . . . no
N(1) C(5) C(4) 110.5(7) . . . ?
N(1) C(5) C(6) 100.2(7) . . . ?
N(1) C(5) C(15) 108.5(8) . . . ?
C(4) C(5) C(6) 115.7(8) . . . ?
C(4) C(5) C(15) 110.9(7) . . . ?
C(6) C(5) C(15) 110.4(7) . . . ?
C(5) C(6) C(7) 105.3(8) . . . ?
C(5) C(6) H(6) 111.0 . . . no
C(5) C(6) H(7) 110.6 . . . no
C(7) C(6) H(6) 111.6 . . . no
C(7) C(6) H(7) 109.6 . . . no
H(6) C(6) H(7) 108.6 . . . no
C(6) C(7) C(8) 103.8(7) . . . ?
C(6) C(7) H(8) 110.6 . . . no
C(6) C(7) H(9) 112.3 . . . no
C(8) C(7) H(8) 109.0 . . . no
C(8) C(7) H(9) 110.5 . . . no
H(8) C(7) H(9) 110.4 . . . no
N(1) C(8) C(7) 104.6(7) . . . ?
N(1) C(8) C(16) 108.8(7) . . . ?
N(1) C(8) H(10) 109.0 . . . no
C(7) C(8) C(16) 114.2(8) . . . ?
C(7) C(8) H(10) 109.8 . . . no
C(16) C(8) H(10) 110.1 . . . no
Si(1) C(9) H(11) 108.3 . . . no
Si(1) C(9) H(12) 108.6 . . . no
Si(1) C(9) H(13) 108.4 . . . no
H(11) C(9) H(12) 110.5 . . . no
H(11) C(9) H(13) 110.2 . . . no
H(12) C(9) H(13) 110.8 . . . no
Si(1) C(10) H(14) 105.3 . . . no
Si(1) C(10) H(15) 110.2 . . . no
Si(1) C(10) H(16) 108.8 . . . no
H(14) C(10) H(15) 109.2 . . . no
H(14) C(10) H(16) 107.1 . . . no
H(15) C(10) H(16) 115.7 . . . no
Si(1) C(11) C(12) 111.2(7) . . . ?
Si(1) C(11) C(13) 109.3(8) . . . ?
Si(1) C(11) C(14) 109.5(8) . . . ?
C(12) C(11) C(13) 108(1) . . . ?
C(12) C(11) C(14) 110(1) . . . ?
C(13) C(11) C(14) 108.7(9) . . . ?
C(11) C(12) H(17) 110.7 . . . no
C(11) C(12) H(18) 112.2 . . . no
C(11) C(12) H(19) 112.5 . . . no
H(17) C(12) H(18) 106.3 . . . no
H(17) C(12) H(19) 106.6 . . . no
H(18) C(12) H(19) 108.2 . . . no
C(11) C(13) H(20) 111.0 . . . no
C(11) C(13) H(21) 113.8 . . . no
C(11) C(13) H(22) 106.8 . . . no
H(20) C(13) H(21) 113.6 . . . no
H(20) C(13) H(22) 104.0 . . . no
H(21) C(13) H(22) 107.0 . . . no
C(11) C(14) H(23) 107.5 . . . no
C(11) C(14) H(24) 108.7 . . . no
C(11) C(14) H(25) 108.2 . . . no
H(23) C(14) H(24) 110.6 . . . no
H(23) C(14) H(25) 110.1 . . . no
H(24) C(14) H(25) 111.6 . . . no
C(5) C(15) H(26) 109.1 . . . no
C(5) C(15) H(27) 109.7 . . . no
C(5) C(15) H(28) 109.1 . . . no
H(26) C(15) H(27) 110.0 . . . no
H(26) C(15) H(28) 109.2 . . . no
H(27) C(15) H(28) 109.7 . . . no
I(1) C(16) C(8) 110.8(6) . . . ?
I(1) C(16) H(29) 109.6 . . . no
I(1) C(16) H(30) 109.8 . . . no
C(8) C(16) H(29) 109.0 . . . no
C(8) C(16) H(30) 109.3 . . . no
H(29) C(16) H(30) 108.2 . . . no

loop_
_geom_bond_atom_site_label_1
_geom_bond_atom_site_label_2
_geom_bond_distance
_geom_bond_site_symmetry_1
_geom_bond_site_symmetry_2
_geom_bond_publ_flag
I(1) C(16) 2.148(9) . . ?
Si(1) O(2) 1.647(6) . . ?
Si(1) C(9) 1.88(1) . . ?
Si(1) C(10) 1.85(1) . . ?
Si(1) C(11) 1.87(1) . . ?
O(1) C(1) 1.24(1) . . ?
O(2) C(4) 1.422(9) . . ?
N(1) C(1) 1.35(1) . . ?
N(1) C(5) 1.51(1) . . ?
N(1) C(8) 1.47(1) . . ?
C(1) C(2) 1.49(1) . . ?
C(2) C(3) 1.54(1) . . ?
C(2) H(1) 0.95 . . no
C(2) H(2) 0.95 . . no
C(3) C(4) 1.51(1) . . ?
C(3) H(3) 0.94 . . no
C(3) H(4) 0.95 . . no
C(4) C(5) 1.52(1) . . ?
C(4) H(5) 0.95 . . no
C(5) C(6) 1.52(1) . . ?
C(5) C(15) 1.53(1) . . ?
C(6) C(7) 1.54(1) . . ?
C(6) H(6) 0.95 . . no
C(6) H(7) 0.96 . . no
C(7) C(8) 1.54(1) . . ?
C(7) H(8) 0.96 . . no
C(7) H(9) 0.93 . . no
C(8) C(16) 1.52(1) . . ?
C(8) H(10) 0.95 . . no
C(9) H(11) 0.95 . . no
C(9) H(12) 0.94 . . no
C(9) H(13) 0.94 . . no
C(10) H(14) 1.00 . . no
C(10) H(15) 0.90 . . no
C(10) H(16) 0.93 . . no
C(11) C(12) 1.50(1) . . ?
C(11) C(13) 1.52(1) . . ?
C(11) C(14) 1.56(2) . . ?
C(12) H(17) 0.98 . . no
C(12) H(18) 0.96 . . no
C(12) H(19) 0.96 . . no
C(13) H(20) 0.95 . . no
C(13) H(21) 0.91 . . no
C(13) H(22) 1.02 . . no
C(14) H(23) 0.95 . . no
C(14) H(24) 0.94 . . no
C(14) H(25) 0.94 . . no
C(15) H(26) 0.95 . . no
C(15) H(27) 0.94 . . no
C(15) H(28) 0.95 . . no
C(16) H(29) 0.96 . . no
C(16) H(30) 0.96 . . no

loop_
_geom_contact_atom_site_label_1
_geom_contact_atom_site_label_2
_geom_contact_distance
_geom_contact_site_symmetry_1
_geom_contact_site_symmetry_2
_geom_contact_publ_flag
O(1) C(4) 3.34(1) . 1_554 no
O(1) C(15) 3.53(1) . 1_554 no

loop_
_geom_torsion_atom_site_label_1
_geom_torsion_atom_site_label_2
_geom_torsion_atom_site_label_3
_geom_torsion_atom_site_label_4
_geom_torsion_site_symmetry_1
_geom_torsion_site_symmetry_2
_geom_torsion_site_symmetry_3
_geom_torsion_site_symmetry_4
_geom_torsion
_geom_torsion_publ_flag
I(1) C(16) C(8) N(1) . . . . 169.6(6) no
I(1) C(16) C(8) C(7) . . . . -74.0(9) no
Si(1) O(2) C(4) C(3) . . . . 108.1(7) no
Si(1) O(2) C(4) C(5) . . . . -130.3(6) no
O(1) C(1) N(1) C(5) . . . . 172.2(9) no
O(1) C(1) N(1) C(8) . . . . 10(2) no
O(1) C(1) C(2) C(3) . . . . 174(1) no
O(2) Si(1) C(11) C(12) . . . . -56.4(9) no
O(2) Si(1) C(11) C(13) . . . . -175.5(7) no
O(2) Si(1) C(11) C(14) . . . . 65.6(8) no
O(2) C(4) C(3) C(2) . . . . 58(1) no
O(2) C(4) C(5) N(1) . . . . -70.5(9) no
O(2) C(4) C(5) C(6) . . . . 42.4(9) no
O(2) C(4) C(5) C(15) . . . . 169.2(8) no
N(1) C(1) C(2) C(3) . . . . -8(1) no
N(1) C(5) C(4) C(3) . . . . 51.0(9) no
N(1) C(5) C(6) C(7) . . . . -35.7(9) no
N(1) C(8) C(7) C(6) . . . . -19.1(9) no
C(1) N(1) C(5) C(4) . . . . -16(1) no
C(1) N(1) C(5) C(6) . . . . -138.8(9) no
C(1) N(1) C(5) C(15) . . . . 105(1) no
C(1) N(1) C(8) C(7) . . . . 160.5(8) no
C(1) N(1) C(8) C(16) . . . . -77(1) no
C(1) C(2) C(3) C(4) . . . . 42(1) no
C(2) C(1) N(1) C(5) . . . . -6(1) no
C(2) C(1) N(1) C(8) . . . . -167.8(8) no
C(2) C(3) C(4) C(5) . . . . -64.0(9) no
C(3) C(4) C(5) C(6) . . . . 163.9(8) no
C(3) C(4) C(5) C(15) . . . . -69.3(9) no
C(4) O(2) Si(1) C(9) . . . . 76.4(7) no
C(4) O(2) Si(1) C(10) . . . . -43.9(8) no
C(4) O(2) Si(1) C(11) . . . . -165.5(6) no
C(4) C(5) N(1) C(8) . . . . 147.1(7) no
C(4) C(5) C(6) C(7) . . . . -154.4(7) no
C(5) N(1) C(8) C(7) . . . . -4(1) no
C(5) N(1) C(8) C(16) . . . . 118.8(8) no
C(5) C(6) C(7) C(8) . . . . 35.0(9) no
C(6) C(5) N(1) C(8) . . . . 24.6(9) no
C(6) C(7) C(8) C(16) . . . . -137.9(8) no
C(7) C(6) C(5) C(15) . . . . 78.6(9) no
C(8) N(1) C(5) C(15) . . . . -91.1(9) no
C(9) Si(1) C(11) C(12) . . . . 60.7(9) no
C(9) Si(1) C(11) C(13) . . . . -58.4(9) no
C(9) Si(1) C(11) C(14) . . . . -177.3(8) no
C(10) Si(1) C(11) C(12) . . . . -176.7(9) no
C(10) Si(1) C(11) C(13) . . . . 64.1(9) no
C(10) Si(1) C(11) C(14) . . . . -54.8(9) no

loop_
_cod_related_entry_id
_cod_related_entry_database
_cod_related_entry_code
1 ChemSpider 9212442
